data_7018479
loop_
_publ_author_name
'Chen, Qing'
'Xue, Wei'
'Lin, Jian-Bin'
'Lin, Rui-Biao'
'Zeng, Ming-Hua'
'Chen, Xiao-Ming'

_publ_section_title
;
 Highly-connected, porous coordination polymers based on
 [M(4)(\m(3)-OH)(2)] (M = Co(II) and Ni(II)) clusters: different networks,
 adsorption and magnetic properties.
;
_journal_issue 14
_journal_name_full 'Dalton transactions (Cambridge, England : 2003)'
_journal_page_first 4199
_journal_page_last 4206
_journal_paper_doi 10.1039/c2dt12022d
_journal_volume 41
_journal_year 2012
_chemical_formula_sum 'C36 H50 Co4 N6 O23'
_chemical_formula_weight 1170.54
_chemical_name_systematic
;
?
;
_space_group_IT_number 14
_symmetry_cell_setting monoclinic
_symmetry_space_group_name_Hall '-P 2yn'
_symmetry_space_group_name_H-M 'P 1 21/n 1'
_atom_sites_solution_hydrogens geom
_atom_sites_solution_primary direct
_atom_sites_solution_secondary difmap
_audit_creation_method SHELXL-97
_cell_angle_alpha 90.00
_cell_angle_beta 102.2380(10)
_cell_angle_gamma 90.00
_cell_formula_units_Z 4
_cell_length_a 13.0975(6)
_cell_length_b 18.1635(9)
_cell_length_c 21.5542(10)
_cell_measurement_temperature 123(2)
_cell_measurement_theta_max 26
_cell_measurement_theta_min 2
_cell_volume 5011.1(4)
_computing_cell_refinement 'Bruker SMART'
_computing_data_collection 'Bruker SMART'
_computing_data_reduction 'Bruker SAINT'
_computing_molecular_graphics 'Bruker SHELXTL'
_computing_publication_material 'Bruker SHELXTL'
_computing_structure_refinement 'SHELXL-97 (Sheldrick, 1997)'
_computing_structure_solution 'SHELXS-97 (Sheldrick, 1990)'
_diffrn_ambient_temperature 123(2)
_diffrn_measured_fraction_theta_full 0.988
_diffrn_measured_fraction_theta_max 0.988
_diffrn_radiation_monochromator graphite
_diffrn_radiation_source 'fine-focus sealed tube'
_diffrn_radiation_type MoK\a
_diffrn_radiation_wavelength 0.71073
_diffrn_reflns_av_R_equivalents 0.0347
_diffrn_reflns_av_sigmaI/netI 0.0493
_diffrn_reflns_limit_h_max 16
_diffrn_reflns_limit_h_min -12
_diffrn_reflns_limit_k_max 14
_diffrn_reflns_limit_k_min -22
_diffrn_reflns_limit_l_max 26
_diffrn_reflns_limit_l_min -22
_diffrn_reflns_number 22483
_diffrn_reflns_theta_full 26.00
_diffrn_reflns_theta_max 26.00
_diffrn_reflns_theta_min 1.48
_exptl_absorpt_coefficient_mu 1.385
_exptl_absorpt_correction_T_max 0.7722
_exptl_absorpt_correction_T_min 0.6695
_exptl_absorpt_correction_type multi-scan
_exptl_absorpt_process_details SADABS
_exptl_crystal_colour red
_exptl_crystal_density_diffrn 1.552
_exptl_crystal_density_method 'not measured'
_exptl_crystal_description block
_exptl_crystal_F_000 2400
_exptl_crystal_size_max 0.32
_exptl_crystal_size_mid 0.25
_exptl_crystal_size_min 0.20
_platon_squeeze_details
;
The contribution of any disordered solvent removed by the
SQUEEZE process have be included in the overall formula,
formula weight, density, F(000), etc.
;
_refine_diff_density_max 2.152
_refine_diff_density_min -0.936
_refine_diff_density_rms 0.125
_refine_ls_extinction_method none
_refine_ls_goodness_of_fit_ref 1.028
_refine_ls_hydrogen_treatment constr
_refine_ls_matrix_type full
_refine_ls_number_parameters 502
_refine_ls_number_reflns 9725
_refine_ls_number_restraints 11
_refine_ls_restrained_S_all 1.033
_refine_ls_R_factor_all 0.0709
_refine_ls_R_factor_gt 0.0567
_refine_ls_shift/su_max 0.006
_refine_ls_shift/su_mean 0.000
_refine_ls_structure_factor_coef Fsqd
_refine_ls_weighting_details 'calc w=1/[\s^2^(Fo^2^)+(0.0612P)^2^+17.5000P] where P=(Fo^2^+2Fc^2^)/3'
_refine_ls_weighting_scheme calc
_refine_ls_wR_factor_gt 0.1396
_refine_ls_wR_factor_ref 0.1469
_reflns_number_gt 7478
_reflns_number_total 9725
_reflns_threshold_expression >2sigma(I)
_cod_data_source_file c2dt12022d.txt
_cod_data_source_block 1
_cod_depositor_comments
;
The following automatic conversions were performed:

'_symmetry_cell_setting' value 'Monoclinic' changed to 'monoclinic'
according to /home/saulius/struct/CIF-dictionaries/cif_core.dic
dictionary named 'cif_core.dic' version 2.4.1 from 2010-06-29.

Automatic conversion script
Id: cif_fix_values 1715 2011-07-08 13:25:40Z adriana 
;
_cod_original_sg_symbol_H-M P21/n
_cod_database_code 7018479

loop_
_symmetry_equiv_pos_as_xyz
'x, y, z'
'-x+1/2, y+1/2, -z+1/2'
'-x, -y, -z'
'x-1/2, -y-1/2, z-1/2'

loop_
_atom_site_label
_atom_site_type_symbol
_atom_site_fract_x
_atom_site_fract_y
_atom_site_fract_z
_atom_site_U_iso_or_equiv
_atom_site_adp_type
_atom_site_occupancy
_atom_site_symmetry_multiplicity
_atom_site_calc_flag
_atom_site_refinement_flags
Co1 Co 0.97164(5) 0.21664(3) 0.21797(3) 0.01698(14) Uani 1 1 d .
C1 C 1.2951(4) 0.5021(2) 0.2413(2) 0.0231(9) Uani 1 1 d .
N1 N 1.4355(3) 0.61857(19) 0.27415(17) 0.0228(8) Uani 1 1 d .
O11 O 1.1438(2) 0.43892(16) 0.25260(14) 0.0249(7) Uani 1 1 d .
Co3 Co 0.77503(5) 0.29236(3) 0.13423(3) 0.01901(15) Uani 1 1 d .
C2 C 1.3735(4) 0.5147(3) 0.2090(2) 0.0273(10) Uani 1 1 d .
H2A H 1.3807 0.4834 0.1749 0.033 Uiso 1 1 calc R
N2 N 0.8688(5) 0.0122(3) -0.0322(3) 0.0675(17) Uani 1 1 d .
O12 O 1.2194(2) 0.40582(16) 0.17261(14) 0.0238(7) Uani 1 1 d .
Co2 Co 1.00993(4) 0.37753(3) 0.23405(3) 0.01774(14) Uani 1 1 d .
C3 C 1.4421(4) 0.5728(3) 0.2263(2) 0.0286(10) Uani 1 1 d .
H3A H 1.4957 0.5806 0.2034 0.034 Uiso 1 1 calc R
N3 N 0.5738(3) -0.03022(19) 0.24378(17) 0.0212(8) Uani 1 1 d .
O5 O 0.9036(2) 0.22003(16) 0.11822(13) 0.0215(6) Uani 1 1 d .
Co4 Co 1.10941(5) 0.33385(3) 0.11846(3) 0.01939(15) Uani 1 1 d .
C4 C 1.3619(4) 0.6043(3) 0.3071(2) 0.0279(10) Uani 1 1 d .
H4A H 1.3583 0.6350 0.3423 0.033 Uiso 1 1 calc R
N4 N 0.8811(3) 0.6040(2) -0.03411(18) 0.0240(8) Uani 1 1 d .
O6 O 1.0132(3) 0.25871(17) 0.05783(14) 0.0263(7) Uani 1 1 d .
C5 C 1.2913(4) 0.5477(3) 0.2927(2) 0.0294(11) Uani 1 1 d .
H5A H 1.2405 0.5397 0.3175 0.035 Uiso 1 1 calc R
N5 N 0.6838(3) 0.2648(2) 0.04383(17) 0.0258(8) Uani 1 1 d .
O7 O 0.8513(2) 0.15014(17) 0.22988(15) 0.0260(7) Uani 1 1 d .
C6 C 1.2132(3) 0.4434(2) 0.2205(2) 0.0223(9) Uani 1 1 d .
N6 N 0.5389(15) 0.3578(11) 0.2940(10) 0.69(4) Uiso 1 1 d D
O8 O 0.7098(2) 0.20277(16) 0.16899(14) 0.0245(7) Uani 1 1 d .
C7 C 0.9263(4) 0.1433(3) 0.0350(2) 0.0316(11) Uani 1 1 d .
O3 O 0.9870(2) 0.41158(16) 0.13389(13) 0.0212(6) Uani 1 1 d .
C8 C 0.8928(5) 0.0812(3) 0.0643(3) 0.0416(13) Uani 1 1 d .
H8A H 0.8885 0.0829 0.1078 0.050 Uiso 1 1 calc R
O4 O 0.8201(3) 0.38557(17) 0.09134(15) 0.0290(7) Uani 1 1 d .
C9 C 0.8662(6) 0.0176(3) 0.0291(4) 0.0587(18) Uani 1 1 d .
H9A H 0.8450 -0.0242 0.0496 0.070 Uiso 1 1 calc R
O9 O 0.5187(3) 0.27574(16) -0.18463(13) 0.0248(7) Uani 1 1 d .
C10 C 0.9027(6) 0.0715(4) -0.0590(3) 0.0613(19) Uani 1 1 d .
H10A H 0.9052 0.0683 -0.1027 0.074 Uiso 1 1 calc R
O10 O 0.5472(2) 0.15419(17) -0.17036(14) 0.0247(7) Uani 1 1 d .
C11 C 0.9345(5) 0.1375(3) -0.0278(3) 0.0468(15) Uani 1 1 d .
H11A H 0.9607 0.1770 -0.0487 0.056 Uiso 1 1 calc R
O1 O 0.8794(2) 0.31170(15) 0.21646(13) 0.0185(6) Uani 1 1 d .
H1A H 0.8440 0.3122 0.2533 0.022 Uiso 1 1 calc R
C12 C 0.9509(4) 0.2135(2) 0.0728(2) 0.0232(10) Uani 1 1 d .
O2 O 1.0852(2) 0.28712(15) 0.20048(13) 0.0183(6) Uani 1 1 d .
H2B H 1.1535 0.2766 0.2300 0.022 Uiso 1 1 calc R
C13 C 0.6905(4) 0.0896(2) 0.2180(2) 0.0228(9) Uani 1 1 d .
C14 C 0.5870(5) 0.0840(3) 0.1922(4) 0.059(2) Uani 1 1 d .
H14A H 0.5529 0.1215 0.1647 0.070 Uiso 1 1 calc R
O14 O 0.6518(3) 0.35476(18) 0.15747(16) 0.0311(8) Uani 1 1 d .
C15 C 0.5311(4) 0.0236(3) 0.2060(4) 0.059(2) Uani 1 1 d .
H15A H 0.4586 0.0209 0.1874 0.071 Uiso 1 1 calc R
O15 O 0.4537(14) 0.3602(10) 0.3063(9) 0.311(8) Uiso 1 1 d D
C16 C 0.6742(4) -0.0237(3) 0.2679(4) 0.060(2) Uani 1 1 d .
H16A H 0.7070 -0.0616 0.2955 0.072 Uiso 1 1 calc R
O16 O 0.6008(12) 0.4055(8) 0.3118(7) 0.258(6) Uiso 1 1 d D
C17 C 0.7347(5) 0.0338(3) 0.2562(4) 0.067(2) Uani 1 1 d .
H17A H 0.8072 0.0346 0.2748 0.080 Uiso 1 1 calc R
O17 O 0.5499(10) 0.3158(7) 0.2534(6) 0.211(5) Uiso 1 1 d D
C18 C 0.7562(4) 0.1528(2) 0.20457(19) 0.0208(9) Uani 1 1 d .
C19 C 0.8910(4) 0.4911(2) 0.0548(2) 0.0228(9) Uani 1 1 d .
C20 C 0.8048(4) 0.4992(3) 0.0051(2) 0.0334(12) Uani 1 1 d .
H20A H 0.7472 0.4664 0.0007 0.040 Uiso 1 1 calc R
C21 C 0.8043(4) 0.5555(3) -0.0379(2) 0.0343(12) Uani 1 1 d .
H21A H 0.7455 0.5598 -0.0721 0.041 Uiso 1 1 calc R
C22 C 0.9606(4) 0.6000(2) 0.0167(2) 0.0247(10) Uani 1 1 d .
H22A H 1.0136 0.6366 0.0221 0.030 Uiso 1 1 calc R
C24 C 0.9682(4) 0.5443(2) 0.0616(2) 0.0240(10) Uani 1 1 d .
H24A H 1.0260 0.5427 0.0967 0.029 Uiso 1 1 calc R
C25 C 0.8992(3) 0.4239(2) 0.09740(19) 0.0202(9) Uani 1 1 d .
C26 C 0.5912(4) 0.2338(3) -0.0818(2) 0.0250(10) Uani 1 1 d .
C27 C 0.5913(4) 0.3050(3) -0.0578(2) 0.0327(12) Uani 1 1 d .
H27A H 0.5597 0.3441 -0.0844 0.039 Uiso 1 1 calc R
C28 C 0.6372(4) 0.3186(3) 0.0047(2) 0.0313(11) Uani 1 1 d .
H28A H 0.6361 0.3672 0.0207 0.038 Uiso 1 1 calc R
C29 C 0.6773(4) 0.1964(3) 0.0218(2) 0.0282(10) Uani 1 1 d .
H29A H 0.7050 0.1579 0.0502 0.034 Uiso 1 1 calc R
C30 C 0.6320(4) 0.1781(3) -0.0405(2) 0.0278(10) Uani 1 1 d .
H30A H 0.6293 0.1284 -0.0543 0.033 Uiso 1 1 calc R
C31 C 0.5477(3) 0.2198(2) -0.1516(2) 0.0228(9) Uani 1 1 d .
O13 O 1.2338(3) 0.26439(19) 0.11187(18) 0.0363(8) Uani 1 1 d U
C32 C 1.3345(13) 0.2644(8) 0.1354(7) 0.152(5) Uiso 1 1 d U
C33 C 1.4081(16) 0.2647(11) 0.0855(10) 0.209(8) Uiso 1 1 d U

loop_
_atom_site_aniso_label
_atom_site_aniso_U_11
_atom_site_aniso_U_22
_atom_site_aniso_U_33
_atom_site_aniso_U_23
_atom_site_aniso_U_13
_atom_site_aniso_U_12
Co1 0.0201(3) 0.0149(3) 0.0145(3) 0.0008(2) 0.0003(2) -0.0001(2)
C1 0.025(2) 0.019(2) 0.023(2) 0.0003(17) -0.0002(18) -0.0030(18)
N1 0.026(2) 0.0164(18) 0.0236(19) -0.0017(15) -0.0012(16) -0.0026(15)
O11 0.0271(17) 0.0228(16) 0.0246(16) -0.0037(13) 0.0049(14) -0.0061(13)
Co3 0.0222(3) 0.0174(3) 0.0149(3) 0.0030(2) -0.0015(2) -0.0025(2)
C2 0.028(3) 0.023(2) 0.029(2) -0.0097(19) 0.004(2) -0.0039(19)
N2 0.074(4) 0.049(3) 0.082(4) -0.029(3) 0.022(3) -0.012(3)
O12 0.0251(17) 0.0200(15) 0.0256(16) -0.0037(13) 0.0039(13) -0.0027(13)
Co2 0.0201(3) 0.0149(3) 0.0168(3) -0.0010(2) 0.0008(2) 0.0003(2)
C3 0.026(2) 0.028(2) 0.032(3) -0.003(2) 0.008(2) -0.004(2)
N3 0.0221(19) 0.0178(18) 0.0226(18) 0.0042(15) 0.0020(15) -0.0031(15)
O5 0.0244(16) 0.0232(16) 0.0157(14) -0.0003(12) 0.0017(12) 0.0003(13)
Co4 0.0237(3) 0.0161(3) 0.0177(3) 0.0019(2) 0.0028(2) -0.0006(2)
C4 0.036(3) 0.026(2) 0.022(2) -0.0061(18) 0.008(2) -0.009(2)
N4 0.026(2) 0.0199(19) 0.027(2) 0.0042(15) 0.0076(16) 0.0025(16)
O6 0.0322(18) 0.0275(17) 0.0189(15) 0.0020(13) 0.0052(14) -0.0077(14)
C5 0.033(3) 0.032(3) 0.024(2) -0.004(2) 0.008(2) -0.010(2)
N5 0.030(2) 0.024(2) 0.0196(18) 0.0039(16) -0.0043(16) 0.0000(17)
O7 0.0219(17) 0.0239(16) 0.0291(17) 0.0088(13) -0.0014(14) -0.0050(13)
C6 0.022(2) 0.018(2) 0.024(2) 0.0008(17) -0.0007(19) 0.0006(17)
O8 0.0271(17) 0.0210(16) 0.0223(15) 0.0074(13) -0.0017(13) -0.0028(13)
C7 0.034(3) 0.031(3) 0.028(2) -0.012(2) 0.005(2) -0.004(2)
O3 0.0229(16) 0.0195(15) 0.0191(15) 0.0023(12) -0.0003(13) 0.0020(12)
C8 0.048(3) 0.026(3) 0.052(3) -0.008(2) 0.012(3) -0.006(2)
O4 0.0262(18) 0.0291(17) 0.0278(17) 0.0117(14) -0.0031(14) -0.0068(14)
C9 0.072(5) 0.036(3) 0.073(5) -0.015(3) 0.025(4) -0.009(3)
O9 0.0328(18) 0.0229(16) 0.0146(14) 0.0011(12) -0.0040(13) 0.0007(13)
C10 0.081(5) 0.062(4) 0.041(3) -0.026(3) 0.014(3) -0.001(4)
O10 0.0300(18) 0.0247(17) 0.0167(14) 0.0005(12) -0.0008(13) -0.0019(13)
C11 0.053(4) 0.053(4) 0.036(3) -0.017(3) 0.012(3) -0.010(3)
O1 0.0220(16) 0.0170(14) 0.0159(14) -0.0018(11) 0.0025(12) 0.0008(12)
C12 0.028(2) 0.022(2) 0.017(2) -0.0021(17) -0.0013(19) 0.0019(19)
O2 0.0202(15) 0.0157(14) 0.0171(14) 0.0013(11) -0.0003(12) 0.0000(12)
C13 0.025(2) 0.021(2) 0.021(2) 0.0022(17) 0.0020(18) -0.0029(18)
C14 0.030(3) 0.040(3) 0.098(5) 0.042(3) -0.006(3) -0.007(3)
O14 0.0262(18) 0.0293(18) 0.0365(19) 0.0015(15) 0.0035(15) 0.0038(14)
C15 0.025(3) 0.045(3) 0.099(5) 0.042(4) -0.005(3) -0.002(3)
C16 0.030(3) 0.038(3) 0.102(5) 0.043(3) -0.008(3) -0.007(3)
C17 0.025(3) 0.050(4) 0.114(6) 0.047(4) -0.012(3) -0.010(3)
C18 0.027(2) 0.020(2) 0.0147(19) 0.0008(16) 0.0032(18) 0.0012(18)
C19 0.025(2) 0.021(2) 0.024(2) 0.0037(18) 0.0087(19) 0.0028(18)
C20 0.023(2) 0.040(3) 0.033(3) 0.016(2) -0.001(2) -0.006(2)
C21 0.023(3) 0.042(3) 0.036(3) 0.016(2) 0.001(2) -0.001(2)
C22 0.032(3) 0.018(2) 0.025(2) 0.0019(18) 0.007(2) 0.0012(19)
C24 0.031(3) 0.020(2) 0.020(2) 0.0031(17) 0.0031(19) 0.0024(19)
C25 0.025(2) 0.020(2) 0.016(2) 0.0016(17) 0.0050(18) 0.0023(18)
C26 0.029(2) 0.026(2) 0.017(2) 0.0004(18) -0.0024(18) -0.0025(19)
C27 0.043(3) 0.025(2) 0.024(2) 0.0054(19) -0.007(2) -0.001(2)
C28 0.040(3) 0.024(2) 0.025(2) 0.0020(19) -0.004(2) -0.003(2)
C29 0.033(3) 0.025(2) 0.024(2) 0.0055(19) -0.001(2) -0.003(2)
C30 0.035(3) 0.026(2) 0.020(2) 0.0020(18) 0.000(2) -0.002(2)
C31 0.021(2) 0.029(2) 0.017(2) -0.0012(18) 0.0006(18) -0.0033(19)
O13 0.0258(18) 0.0285(18) 0.056(2) -0.0003(17) 0.0107(17) 0.0052(15)

loop_
_atom_type_symbol
_atom_type_description
_atom_type_scat_dispersion_real
_atom_type_scat_dispersion_imag
_atom_type_scat_source
C C 0.0033 0.0016 'International Tables Vol C Tables 4.2.6.8 and 6.1.1.4'
H H 0.0000 0.0000 'International Tables Vol C Tables 4.2.6.8 and 6.1.1.4'
N N 0.0061 0.0033 'International Tables Vol C Tables 4.2.6.8 and 6.1.1.4'
O O 0.0106 0.0060 'International Tables Vol C Tables 4.2.6.8 and 6.1.1.4'
Co Co 0.3494 0.9721 'International Tables Vol C Tables 4.2.6.8 and 6.1.1.4'

loop_
_geom_angle_atom_site_label_1
_geom_angle_atom_site_label_2
_geom_angle_atom_site_label_3
_geom_angle
_geom_angle_site_symmetry_1
_geom_angle_site_symmetry_3
O7 Co1 O2 175.77(12) . .
O7 Co1 O9 89.08(13) . 4_666
O2 Co1 O9 94.19(12) . 4_666
O7 Co1 O1 91.78(12) . .
O2 Co1 O1 85.51(11) . .
O9 Co1 O1 90.43(12) 4_666 .
O7 Co1 N1 86.48(14) . 2_745
O2 Co1 N1 96.41(13) . 2_745
O9 Co1 N1 86.16(13) 4_666 2_745
O1 Co1 N1 176.19(13) . 2_745
O7 Co1 O5 88.57(12) . .
O2 Co1 O5 87.79(11) . .
O9 Co1 O5 171.15(12) 4_666 .
O1 Co1 O5 81.12(11) . .
N1 Co1 O5 102.20(13) 2_745 .
O7 Co1 Co2 132.96(10) . .
O2 Co1 Co2 45.49(8) . .
O9 Co1 Co2 78.98(9) 4_666 .
O1 Co1 Co2 43.71(8) . .
N1 Co1 Co2 136.80(10) 2_745 .
O5 Co1 Co2 96.46(8) . .
C2 C1 C5 117.4(4) . .
C2 C1 C6 121.8(4) . .
C5 C1 C6 120.8(4) . .
C4 N1 C3 117.3(4) . .
C4 N1 Co1 125.4(3) . 2_755
C3 N1 Co1 116.6(3) . 2_755
C6 O11 Co2 128.2(3) . .
O1 Co3 O8 94.24(12) . .
O1 Co3 O4 92.60(12) . .
O8 Co3 O4 171.93(13) . .
O1 Co3 O14 96.14(12) . .
O8 Co3 O14 86.61(13) . .
O4 Co3 O14 88.39(13) . .
O1 Co3 N5 171.83(14) . .
O8 Co3 N5 87.21(13) . .
O4 Co3 N5 86.63(14) . .
O14 Co3 N5 91.97(14) . .
O1 Co3 O5 81.10(11) . .
O8 Co3 O5 88.60(12) . .
O4 Co3 O5 96.70(12) . .
O14 Co3 O5 174.29(12) . .
N5 Co3 O5 90.91(13) . .
C1 C2 C3 120.1(4) . .
C1 C2 H2A 119.9 . .
C3 C2 H2A 119.9 . .
C9 N2 C10 116.7(6) . .
C6 O12 Co4 129.6(3) . .
O11 Co2 O1 177.45(12) . .
O11 Co2 O10 86.93(12) . 4_666
O1 Co2 O10 91.87(12) . 4_666
O11 Co2 N3 89.31(13) . 2_655
O1 Co2 N3 92.96(13) . 2_655
O10 Co2 N3 91.11(13) 4_666 2_655
O11 Co2 O2 92.72(12) . .
O1 Co2 O2 85.15(11) . .
O10 Co2 O2 95.42(11) 4_666 .
N3 Co2 O2 173.25(12) 2_655 .
O11 Co2 O3 88.38(12) . .
O1 Co2 O3 92.70(11) . .
O10 Co2 O3 174.51(12) 4_666 .
N3 Co2 O3 91.69(13) 2_655 .
O2 Co2 O3 81.94(11) . .
O11 Co2 Co1 132.49(9) . .
O1 Co2 Co1 45.03(8) . .
O10 Co2 Co1 80.95(9) 4_666 .
N3 Co2 Co1 136.33(10) 2_655 .
O2 Co2 Co1 43.79(8) . .
O3 Co2 Co1 100.20(8) . .
N1 C3 C2 122.4(4) . .
N1 C3 H3A 118.8 . .
C2 C3 H3A 118.8 . .
C16 N3 C15 115.9(4) . .
C16 N3 Co2 120.4(3) . 2_645
C15 N3 Co2 123.7(3) . 2_645
C12 O5 Co1 127.0(3) . .
C12 O5 Co3 133.2(3) . .
Co1 O5 Co3 91.66(11) . .
O2 Co4 O13 94.24(13) . .
O2 Co4 O12 89.52(12) . .
O13 Co4 O12 87.75(13) . .
O2 Co4 O6 94.90(11) . .
O13 Co4 O6 86.51(14) . .
O12 Co4 O6 173.00(12) . .
O2 Co4 N4 171.40(13) . 3_765
O13 Co4 N4 94.22(14) . 3_765
O12 Co4 N4 89.28(13) . 3_765
O6 Co4 N4 87.15(13) . 3_765
O2 Co4 O3 83.40(11) . .
O13 Co4 O3 174.55(13) . .
O12 Co4 O3 87.32(11) . .
O6 Co4 O3 98.57(12) . .
N4 Co4 O3 88.03(12) 3_765 .
N1 C4 C5 123.4(4) . .
N1 C4 H4A 118.3 . .
C5 C4 H4A 118.3 . .
C21 N4 C22 117.4(4) . .
C21 N4 Co4 118.2(3) . 3_765
C22 N4 Co4 122.7(3) . 3_765
C12 O6 Co4 127.1(3) . .
C4 C5 C1 119.3(4) . .
C4 C5 H5A 120.4 . .
C1 C5 H5A 120.4 . .
C29 N5 C28 117.9(4) . .
C29 N5 Co3 122.1(3) . .
C28 N5 Co3 119.8(3) . .
C18 O7 Co1 130.2(3) . .
O12 C6 O11 126.8(4) . .
O12 C6 C1 117.4(4) . .
O11 C6 C1 115.7(4) . .
O16 N6 O17 121.4(18) . .
O16 N6 O15 120.2(17) . .
O17 N6 O15 116.5(17) . .
C18 O8 Co3 127.6(3) . .
C11 C7 C8 118.4(5) . .
C11 C7 C12 122.6(5) . .
C8 C7 C12 119.0(4) . .
C25 O3 Co2 125.1(3) . .
C25 O3 Co4 127.6(3) . .
Co2 O3 Co4 90.88(10) . .
C9 C8 C7 119.2(6) . .
C9 C8 H8A 120.4 . .
C7 C8 H8A 120.4 . .
C25 O4 Co3 136.6(3) . .
N2 C9 C8 123.2(6) . .
N2 C9 H9A 118.4 . .
C8 C9 H9A 118.4 . .
C31 O9 Co1 128.5(3) . 4_565
N2 C10 C11 125.0(6) . .
N2 C10 H10A 117.5 . .
C11 C10 H10A 117.5 . .
C31 O10 Co2 124.1(3) . 4_565
C7 C11 C10 117.4(6) . .
C7 C11 H11A 121.3 . .
C10 C11 H11A 121.3 . .
Co3 O1 Co2 130.01(15) . .
Co3 O1 Co1 98.63(12) . .
Co2 O1 Co1 91.26(12) . .
Co3 O1 H1A 110.8 . .
Co2 O1 H1A 110.8 . .
Co1 O1 H1A 110.8 . .
O6 C12 O5 126.2(4) . .
O6 C12 C7 119.5(4) . .
O5 C12 C7 114.3(4) . .
Co4 O2 Co1 131.84(14) . .
Co4 O2 Co2 98.17(11) . .
Co1 O2 Co2 90.72(12) . .
Co4 O2 H2B 110.4 . .
Co1 O2 H2B 110.4 . .
Co2 O2 H2B 110.4 . .
C14 C13 C17 117.0(5) . .
C14 C13 C18 122.9(4) . .
C17 C13 C18 120.1(4) . .
C13 C14 C15 120.0(5) . .
C13 C14 H14A 120.0 . .
C15 C14 H14A 120.0 . .
N3 C15 C14 123.0(5) . .
N3 C15 H15A 118.5 . .
C14 C15 H15A 118.5 . .
N3 C16 C17 124.5(5) . .
N3 C16 H16A 117.7 . .
C17 C16 H16A 117.7 . .
C13 C17 C16 119.6(5) . .
C13 C17 H17A 120.2 . .
C16 C17 H17A 120.2 . .
O7 C18 O8 127.0(4) . .
O7 C18 C13 116.5(4) . .
O8 C18 C13 116.5(4) . .
C24 C19 C20 117.6(4) . .
C24 C19 C25 122.8(4) . .
C20 C19 C25 119.5(4) . .
C21 C20 C19 118.9(5) . .
C21 C20 H20A 120.5 . .
C19 C20 H20A 120.5 . .
N4 C21 C20 123.8(5) . .
N4 C21 H21A 118.1 . .
C20 C21 H21A 118.1 . .
N4 C22 C24 122.4(4) . .
N4 C22 H22A 118.8 . .
C24 C22 H22A 118.8 . .
C19 C24 C22 119.5(4) . .
C19 C24 H24A 120.3 . .
C22 C24 H24A 120.3 . .
O4 C25 O3 126.7(4) . .
O4 C25 C19 116.1(4) . .
O3 C25 C19 117.2(4) . .
C30 C26 C27 118.1(4) . .
C30 C26 C31 122.1(4) . .
C27 C26 C31 119.8(4) . .
C28 C27 C26 119.7(4) . .
C28 C27 H27A 120.1 . .
C26 C27 H27A 120.1 . .
N5 C28 C27 121.9(4) . .
N5 C28 H28A 119.0 . .
C27 C28 H28A 119.0 . .
N5 C29 C30 123.5(4) . .
N5 C29 H29A 118.3 . .
C30 C29 H29A 118.3 . .
C26 C30 C29 118.5(4) . .
C26 C30 H30A 120.7 . .
C29 C30 H30A 120.7 . .
O9 C31 O10 127.2(4) . .
O9 C31 C26 115.7(4) . .
O10 C31 C26 117.0(4) . .
C32 O13 Co4 135.2(7) . .
O13 C32 C33 116.4(13) . .

loop_
_geom_bond_atom_site_label_1
_geom_bond_atom_site_label_2
_geom_bond_distance
_geom_bond_site_symmetry_2
Co1 O7 2.045(3) .
Co1 O2 2.057(3) .
Co1 O9 2.063(3) 4_666
Co1 O1 2.104(3) .
Co1 N1 2.143(4) 2_745
Co1 O5 2.147(3) .
Co1 Co2 2.9728(8) .
C1 C2 1.375(7) .
C1 C5 1.393(6) .
C1 C6 1.512(6) .
N1 C4 1.338(6) .
N1 C3 1.341(6) .
N1 Co1 2.143(4) 2_755
O11 C6 1.256(6) .
O11 Co2 2.044(3) .
Co3 O1 2.026(3) .
Co3 O8 2.052(3) .
Co3 O4 2.074(3) .
Co3 O14 2.117(3) .
Co3 N5 2.119(4) .
Co3 O5 2.220(3) .
C2 C3 1.385(6) .
C2 H2A 0.9500 .
N2 C9 1.333(9) .
N2 C10 1.342(9) .
O12 C6 1.255(5) .
O12 Co4 2.106(3) .
Co2 O1 2.055(3) .
Co2 O10 2.095(3) 4_666
Co2 N3 2.112(4) 2_655
Co2 O2 2.120(3) .
Co2 O3 2.204(3) .
C3 H3A 0.9500 .
N3 C16 1.313(7) .
N3 C15 1.319(6) .
N3 Co2 2.112(4) 2_645
O5 C12 1.271(5) .
Co4 O2 2.045(3) .
Co4 O13 2.089(3) .
Co4 O6 2.112(3) .
Co4 N4 2.166(4) 3_765
Co4 O3 2.214(3) .
C4 C5 1.374(6) .
C4 H4A 0.9500 .
N4 C21 1.328(6) .
N4 C22 1.343(6) .
N4 Co4 2.166(4) 3_765
O6 C12 1.247(5) .
C5 H5A 0.9500 .
N5 C29 1.326(6) .
N5 C28 1.349(6) .
O7 C18 1.250(5) .
N6 O16 1.192(10) .
N6 O17 1.193(10) .
N6 O15 1.202(10) .
O8 C18 1.259(5) .
C7 C11 1.382(7) .
C7 C8 1.408(7) .
C7 C12 1.512(6) .
O3 C25 1.267(5) .
C8 C9 1.386(8) .
C8 H8A 0.9500 .
O4 C25 1.232(5) .
C9 H9A 0.9500 .
O9 C31 1.253(5) .
O9 Co1 2.063(3) 4_565
C10 C11 1.395(8) .
C10 H10A 0.9500 .
O10 C31 1.258(5) .
O10 Co2 2.095(3) 4_565
C11 H11A 0.9500 .
O1 H1A 1.0000 .
O2 H2B 1.0000 .
C13 C14 1.355(7) .
C13 C17 1.356(7) .
C13 C18 1.500(6) .
C14 C15 1.386(8) .
C14 H14A 0.9500 .
C15 H15A 0.9500 .
C16 C17 1.366(8) .
C16 H16A 0.9500 .
C17 H17A 0.9500 .
C19 C24 1.383(6) .
C19 C20 1.391(6) .
C19 C25 1.517(6) .
C20 C21 1.378(7) .
C20 H20A 0.9500 .
C21 H21A 0.9500 .
C22 C24 1.389(6) .
C22 H22A 0.9500 .
C24 H24A 0.9500 .
C26 C30 1.379(6) .
C26 C27 1.394(7) .
C26 C31 1.512(6) .
C27 C28 1.375(7) .
C27 H27A 0.9500 .
C28 H28A 0.9500 .
C29 C30 1.389(6) .
C29 H29A 0.9500 .
C30 H30A 0.9500 .
O13 C32 1.309(16) .
C32 C33 1.59(2) .

loop_
_platon_squeeze_void_nr
_platon_squeeze_void_average_x
_platon_squeeze_void_average_y
_platon_squeeze_void_average_z
_platon_squeeze_void_volume
_platon_squeeze_void_count_electrons
_platon_squeeze_void_content
1 0.000 0.026 0.500 775 146 ' '
2 0.500 0.308 1.000 775 147 ' '
